data_7031516
loop_
_publ_author_name
'Wang, Ying'
'Pan, Shilie'
'Huang, Shengshi'
'Dong, Lingyun'
'Zhang, Min'
'Han, Shujuan'
'Wang, Xian'

_publ_section_title
;
 Structural insights for the design of new borate-phosphates: synthesis,
 crystal structure and optical properties of Pb4O(BO3)(PO4) and
 Bi4O3(BO3)(PO4).
;
_journal_issue 34
_journal_name_full 'Dalton transactions (Cambridge, England : 2003)'
_journal_page_first 12886
_journal_paper_doi 10.1039/c4dt01199f
_journal_volume 43
_journal_year 2014
_chemical_formula_sum 'B Bi4 O10 P'
_chemical_formula_weight 1037.70
_chemical_name_systematic
; 
 ? 
;
_space_group_IT_number 61
_symmetry_cell_setting orthorhombic
_symmetry_space_group_name_Hall '-P 2ac 2ab'
_symmetry_space_group_name_H-M 'P b c a'
_atom_sites_solution_primary direct
_atom_sites_solution_secondary difmap
_audit_creation_method SHELXL-97
_cell_angle_alpha 90.00
_cell_angle_beta 90.00
_cell_angle_gamma 90.00
_cell_formula_units_Z 8
_cell_length_a 5.536(6)
_cell_length_b 14.102(14)
_cell_length_c 22.62(2)
_cell_measurement_reflns_used 1401
_cell_measurement_temperature 296(2)
_cell_measurement_theta_max 27.29
_cell_measurement_theta_min 3.03
_cell_volume 1766(3)
_computing_cell_refinement 'Bruker SAINT'
_computing_data_collection 'Bruker APEX2'
_computing_data_reduction 'Bruker SAINT'
_computing_molecular_graphics 'Bruker SHELXTL'
_computing_publication_material 'Bruker SHELXTL'
_computing_structure_refinement 'SHELXL-97 (Sheldrick, 1997)'
_computing_structure_solution 'SHELXS-97 (Sheldrick, 1990)'
_diffrn_ambient_temperature 296(2)
_diffrn_measured_fraction_theta_full 0.993
_diffrn_measured_fraction_theta_max 0.993
_diffrn_measurement_device_type 'Bruker APEX-II CCD'
_diffrn_measurement_method '\f and \w scans'
_diffrn_radiation_monochromator graphite
_diffrn_radiation_source 'fine-focus sealed tube'
_diffrn_radiation_type MoK\a
_diffrn_radiation_wavelength 0.71073
_diffrn_reflns_av_R_equivalents 0.0664
_diffrn_reflns_av_sigmaI/netI 0.0491
_diffrn_reflns_limit_h_max 7
_diffrn_reflns_limit_h_min -7
_diffrn_reflns_limit_k_max 12
_diffrn_reflns_limit_k_min -18
_diffrn_reflns_limit_l_max 28
_diffrn_reflns_limit_l_min -29
_diffrn_reflns_number 9635
_diffrn_reflns_theta_full 27.38
_diffrn_reflns_theta_max 27.38
_diffrn_reflns_theta_min 2.89
_diffrn_standards_number 0
_exptl_absorpt_coefficient_mu 79.715
_exptl_absorpt_correction_T_max 0.0925
_exptl_absorpt_correction_T_min 0.0172
_exptl_absorpt_correction_type numerical
_exptl_absorpt_process_details face-indexed
_exptl_crystal_colour colorless
_exptl_crystal_density_diffrn 7.807
_exptl_crystal_density_method 'not measured'
_exptl_crystal_description block
_exptl_crystal_F_000 3456
_exptl_crystal_size_max 0.27
_exptl_crystal_size_mid 0.10
_exptl_crystal_size_min 0.06
_refine_diff_density_max 3.088
_refine_diff_density_min -3.155
_refine_diff_density_rms 0.550
_refine_ls_extinction_method none
_refine_ls_goodness_of_fit_ref 1.011
_refine_ls_matrix_type full
_refine_ls_number_parameters 145
_refine_ls_number_reflns 1988
_refine_ls_number_restraints 102
_refine_ls_restrained_S_all 1.020
_refine_ls_R_factor_all 0.0539
_refine_ls_R_factor_gt 0.0365
_refine_ls_shift/su_max 0.001
_refine_ls_shift/su_mean 0.000
_refine_ls_structure_factor_coef Fsqd
_refine_ls_weighting_details 'calc w=1/[\s^2^(Fo^2^)+(0.0388P)^2^+0.0000P] where P=(Fo^2^+2Fc^2^)/3'
_refine_ls_weighting_scheme calc
_refine_ls_wR_factor_gt 0.0806
_refine_ls_wR_factor_ref 0.0884
_reflns_number_gt 1472
_reflns_number_total 1988
_reflns_threshold_expression >2sigma(I)
_cod_data_source_file c4dt01199f2.cif
_cod_data_source_block 1
_cod_depositor_comments
;
The following automatic conversions were performed:

'_symmetry_cell_setting' value 'Orthorhombic' changed to
'orthorhombic' according to
/usr/data/users/saulius/crontab/automatic-downloads/rss-feeds/RSC/lib/dictionaries/cif_core.dic
dictionary named 'cif_core.dic' version 2.4.2 from
2011-04-26.

'_exptl_absorpt_correction_type' value 'Numerical'
changed to 'numerical' according to
/usr/data/users/saulius/crontab/automatic-downloads/rss-feeds/RSC/lib/dictionaries/cif_core.dic
dictionary named 'cif_core.dic' version 2.4.2 from 2011-04-26.

Automatic conversion script
Id: cif_fix_values 2281 2013-09-26 08:29:07Z andrius 

 Adding full bibliography for 7031515--7031516.cif.
;
_cod_original_sg_symbol_H-M Pbca
_cod_database_code 7031516

loop_
_symmetry_equiv_pos_as_xyz
'x, y, z'
'-x+1/2, -y, z+1/2'
'-x, y+1/2, -z+1/2'
'x+1/2, -y+1/2, -z'
'-x, -y, -z'
'x-1/2, y, -z-1/2'
'x, -y-1/2, z-1/2'
'-x-1/2, y-1/2, z'

loop_
_atom_site_label
_atom_site_type_symbol
_atom_site_fract_x
_atom_site_fract_y
_atom_site_fract_z
_atom_site_U_iso_or_equiv
_atom_site_adp_type
_atom_site_occupancy
_atom_site_symmetry_multiplicity
_atom_site_calc_flag
_atom_site_refinement_flags
Bi1 Bi 0.05342(10) 0.71229(4) 0.30675(2) 0.01281(16) Uani 1 1 d U
Bi2 Bi 0.54041(11) 0.52313(4) 0.30828(3) 0.01728(17) Uani 1 1 d U
Bi3 Bi 0.03571(10) 0.54061(4) 0.42524(2) 0.01204(16) Uani 1 1 d U
Bi4 Bi 0.56453(10) 0.73778(4) 0.41555(3) 0.01621(16) Uani 1 1 d U
B1 B 0.537(3) 0.3862(12) 0.1878(8) 0.015(4) Uani 1 1 d U
P1 P 0.0091(7) 0.8760(3) 0.45401(18) 0.0127(8) Uani 1 1 d U
O1 O 0.2619(18) 0.6271(6) 0.3697(4) 0.013(2) Uani 1 1 d U
O2 O 0.2979(18) 0.6189(6) 0.2494(4) 0.011(2) Uani 1 1 d U
O3 O 0.7719(18) 0.6332(6) 0.3697(4) 0.014(2) Uani 1 1 d U
O4 O -0.0383(18) 0.7913(7) 0.4121(5) 0.018(2) Uani 1 1 d U
O5 O 0.207(2) 0.8511(7) 0.4980(5) 0.022(3) Uani 1 1 d U
O6 O 0.093(2) 0.9607(8) 0.4163(5) 0.026(3) Uani 1 1 d U
O7 O -0.232(2) 0.8930(8) 0.4853(5) 0.030(3) Uani 1 1 d U
O8 O 0.698(2) 0.4201(8) 0.2286(6) 0.031(3) Uani 1 1 d U
O9 O -0.074(2) 0.4414(9) 0.3534(5) 0.030(3) Uani 1 1 d U
O10 O 0.480(2) 0.7866(9) 0.3195(6) 0.029(3) Uani 1 1 d U

loop_
_atom_site_aniso_label
_atom_site_aniso_U_11
_atom_site_aniso_U_22
_atom_site_aniso_U_33
_atom_site_aniso_U_23
_atom_site_aniso_U_13
_atom_site_aniso_U_12
Bi1 0.0117(3) 0.0125(3) 0.0142(3) 0.0011(2) -0.0021(2) 0.0005(2)
Bi2 0.0133(3) 0.0205(3) 0.0181(3) 0.0069(2) -0.0014(2) -0.0010(2)
Bi3 0.0125(3) 0.0131(3) 0.0106(3) 0.0006(2) 0.0010(2) 0.0002(2)
Bi4 0.0142(3) 0.0175(3) 0.0169(3) -0.0044(2) -0.0011(2) 0.0048(2)
B1 0.015(4) 0.015(4) 0.015(4) -0.0002(10) -0.0002(10) 0.0003(10)
P1 0.0126(11) 0.0130(11) 0.0125(11) 0.0009(9) 0.0002(9) 0.0004(8)
O1 0.013(2) 0.013(2) 0.013(2) 0.0005(10) 0.0001(10) 0.0006(10)
O2 0.011(2) 0.011(2) 0.011(2) 0.0004(10) 0.0006(10) 0.0000(10)
O3 0.014(2) 0.014(2) 0.014(2) 0.0002(10) 0.0000(10) 0.0002(10)
O4 0.018(3) 0.018(3) 0.018(3) -0.0006(10) -0.0003(10) 0.0002(10)
O5 0.022(3) 0.022(3) 0.022(3) 0.0002(10) -0.0004(10) -0.0003(10)
O6 0.026(3) 0.026(3) 0.026(3) 0.0004(10) -0.0001(10) -0.0005(10)
O7 0.030(3) 0.030(3) 0.030(3) -0.0002(10) 0.0002(10) 0.0000(10)
O8 0.031(3) 0.031(3) 0.031(3) -0.0004(10) 0.0001(10) -0.0002(10)
O9 0.030(3) 0.030(3) 0.030(3) -0.0009(10) -0.0003(10) 0.0002(10)
O10 0.029(3) 0.028(3) 0.029(3) 0.0003(10) -0.0005(10) -0.0002(10)

loop_
_atom_type_symbol
_atom_type_description
_atom_type_scat_dispersion_real
_atom_type_scat_dispersion_imag
_atom_type_scat_source
B B 0.0013 0.0007 'International Tables Vol C Tables 4.2.6.8 and 6.1.1.4'
O O 0.0106 0.0060 'International Tables Vol C Tables 4.2.6.8 and 6.1.1.4'
P P 0.1023 0.0942 'International Tables Vol C Tables 4.2.6.8 and 6.1.1.4'
Bi Bi -4.1077 10.2566 'International Tables Vol C Tables 4.2.6.8 and 6.1.1.4'

loop_
_geom_angle_atom_site_label_1
_geom_angle_atom_site_label_2
_geom_angle_atom_site_label_3
_geom_angle
_geom_angle_site_symmetry_1
_geom_angle_site_symmetry_3
O1 Bi1 O2 75.0(4) . .
O1 Bi1 O2 111.5(3) . 6_556
O2 Bi1 O2 73.9(2) . 6_556
O1 Bi1 O3 72.6(4) . 1_455
O2 Bi1 O3 117.1(3) . 1_455
O2 Bi1 O3 70.2(3) 6_556 1_455
O1 Bi1 O10 70.8(4) . .
O2 Bi1 O10 76.0(4) . .
O2 Bi1 O10 147.8(4) 6_556 .
O3 Bi1 O10 135.7(4) 1_455 .
O1 Bi1 O4 75.5(3) . .
O2 Bi1 O4 148.7(3) . .
O2 Bi1 O4 127.5(3) 6_556 .
O3 Bi1 O4 62.6(3) 1_455 .
O10 Bi1 O4 84.6(4) . .
O1 Bi1 Bi4 90.4(3) . 1_455
O2 Bi1 Bi4 150.5(2) . 1_455
O2 Bi1 Bi4 88.4(3) 6_556 1_455
O3 Bi1 Bi4 33.5(2) 1_455 1_455
O10 Bi1 Bi4 123.7(3) . 1_455
O4 Bi1 Bi4 39.1(2) . 1_455
O2 Bi2 O2 72.48(19) . 6_656
O2 Bi2 O3 105.0(3) . .
O2 Bi2 O3 68.5(3) 6_656 .
O2 Bi2 O8 97.3(4) . .
O2 Bi2 O8 73.8(3) 6_656 .
O3 Bi2 O8 127.0(4) . .
O2 Bi2 O8 73.3(3) . 6_556
O2 Bi2 O8 126.9(4) 6_656 6_556
O3 Bi2 O8 160.8(4) . 6_556
O8 Bi2 O8 71.7(3) . 6_556
O2 Bi2 O1 68.1(3) . .
O2 Bi2 O1 109.8(3) 6_656 .
O3 Bi2 O1 69.0(3) . .
O8 Bi2 O1 162.0(4) . .
O8 Bi2 O1 93.3(4) 6_556 .
O2 Bi2 O9 160.9(4) . 1_655
O2 Bi2 O9 88.6(4) 6_656 1_655
O3 Bi2 O9 68.5(3) . 1_655
O8 Bi2 O9 74.9(4) . 1_655
O8 Bi2 O9 118.9(4) 6_556 1_655
O1 Bi2 O9 122.2(4) . 1_655
O2 Bi2 O6 123.4(3) . 8_655
O2 Bi2 O6 148.5(3) 6_656 8_655
O3 Bi2 O6 80.6(3) . 8_655
O8 Bi2 O6 124.3(4) . 8_655
O8 Bi2 O6 84.6(4) 6_556 8_655
O1 Bi2 O6 61.8(3) . 8_655
O9 Bi2 O6 74.2(3) 1_655 8_655
O1 Bi3 O9 95.0(4) . .
O1 Bi3 O3 74.4(4) . 1_455
O9 Bi3 O3 77.7(4) . 1_455
O1 Bi3 O6 73.3(4) . 8_655
O9 Bi3 O6 82.8(4) . 8_655
O3 Bi3 O6 140.4(4) 1_455 8_655
O1 Bi3 O7 87.8(4) . 4_566
O9 Bi3 O7 159.6(4) . 4_566
O3 Bi3 O7 122.3(3) 1_455 4_566
O6 Bi3 O7 78.7(4) 8_655 4_566
O1 Bi3 Bi3 142.6(3) . 5_566
O9 Bi3 Bi3 117.2(3) . 5_566
O3 Bi3 Bi3 128.2(3) 1_455 5_566
O6 Bi3 Bi3 91.4(3) 8_655 5_566
O7 Bi3 Bi3 55.3(3) 4_566 5_566
O3 Bi4 O4 72.5(4) . 1_655
O3 Bi4 O10 81.9(4) . .
O4 Bi4 O10 93.7(4) 1_655 .
O3 Bi4 O5 82.1(4) . 4_566
O4 Bi4 O5 83.6(4) 1_655 4_566
O10 Bi4 O5 163.8(4) . 4_566
O3 Bi4 O1 74.3(3) . .
O4 Bi4 O1 144.8(3) 1_655 .
O10 Bi4 O1 70.3(4) . .
O5 Bi4 O1 103.0(3) 4_566 .
O3 Bi4 Bi1 38.0(3) . 1_655
O4 Bi4 Bi1 46.6(3) 1_655 1_655
O10 Bi4 Bi1 63.4(3) . 1_655
O5 Bi4 Bi1 104.4(3) 4_566 1_655
O1 Bi4 Bi1 98.8(2) . 1_655
O9 B1 O8 123.8(15) 6_656 .
O9 B1 O10 117.3(15) 6_656 3_645
O8 B1 O10 117.7(14) . 3_645
O5 P1 O7 111.2(7) . .
O5 P1 O6 109.0(6) . .
O7 P1 O6 113.4(6) . .
O5 P1 O4 110.1(6) . .
O7 P1 O4 104.9(6) . .
O6 P1 O4 108.1(6) . .
Bi3 O1 Bi1 112.6(4) . .
Bi3 O1 Bi4 119.9(4) . .
Bi1 O1 Bi4 106.2(3) . .
Bi3 O1 Bi2 110.2(4) . .
Bi1 O1 Bi2 106.3(4) . .
Bi4 O1 Bi2 100.3(3) . .
Bi1 O2 Bi1 110.2(4) . 6_656
Bi1 O2 Bi2 110.5(4) . .
Bi1 O2 Bi2 107.0(4) 6_656 .
Bi1 O2 Bi2 106.6(4) . 6_556
Bi1 O2 Bi2 113.1(4) 6_656 6_556
Bi2 O2 Bi2 109.5(4) . 6_556
Bi4 O3 Bi3 117.5(4) . 1_655
Bi4 O3 Bi1 108.5(4) . 1_655
Bi3 O3 Bi1 100.0(4) 1_655 1_655
Bi4 O3 Bi2 115.6(4) . .
Bi3 O3 Bi2 106.2(3) 1_655 .
Bi1 O3 Bi2 107.5(4) 1_655 .
P1 O4 Bi4 113.0(6) . 1_455
P1 O4 Bi1 146.5(6) . .
Bi4 O4 Bi1 94.2(4) 1_455 .
P1 O5 Bi4 114.2(6) . 4_466
P1 O6 Bi3 126.0(6) . 8_665
P1 O6 Bi2 132.2(6) . 8_665
Bi3 O6 Bi2 99.2(4) 8_665 8_665
P1 O7 Bi3 149.0(7) . 4_466
B1 O8 Bi2 117.8(10) . .
B1 O8 Bi2 117.8(10) . 6_656
Bi2 O8 Bi2 99.6(4) . 6_656
B1 O9 Bi3 137.4(11) 6_556 .
B1 O9 Bi2 110.5(10) 6_556 1_455
Bi3 O9 Bi2 103.2(4) . 1_455
B1 O10 Bi4 114.5(10) 3_655 .
B1 O10 Bi1 109.2(10) 3_655 .
Bi4 O10 Bi1 99.7(4) . .

loop_
_geom_bond_atom_site_label_1
_geom_bond_atom_site_label_2
_geom_bond_distance
_geom_bond_site_symmetry_2
Bi1 O1 2.191(10) .
Bi1 O2 2.291(10) .
Bi1 O2 2.312(10) 6_556
Bi1 O3 2.387(10) 1_455
Bi1 O10 2.597(13) .
Bi1 O4 2.680(11) .
Bi1 Bi4 3.676(3) 1_455
Bi2 O2 2.325(10) .
Bi2 O2 2.357(10) 6_656
Bi2 O3 2.445(10) .
Bi2 O8 2.474(12) .
Bi2 O8 2.530(12) 6_556
Bi2 O1 2.540(10) .
Bi2 O9 2.632(12) 1_655
Bi2 O6 2.700(12) 8_655
Bi3 O1 2.153(10) .
Bi3 O9 2.229(12) .
Bi3 O3 2.328(10) 1_455
Bi3 O6 2.353(11) 8_655
Bi3 O7 2.575(13) 4_566
Bi3 Bi3 3.592(3) 5_566
Bi4 O3 2.138(10) .
Bi4 O4 2.326(11) 1_655
Bi4 O10 2.327(13) .
Bi4 O5 2.453(11) 4_566
Bi4 O1 2.515(10) .
Bi4 Bi1 3.675(3) 1_655
B1 O9 1.36(2) 6_656
B1 O8 1.37(2) .
B1 O10 1.42(2) 3_645
P1 O5 1.519(11) .
P1 O7 1.527(13) .
P1 O6 1.539(12) .
P1 O4 1.547(11) .
O2 Bi1 2.312(9) 6_656
O2 Bi2 2.357(9) 6_556
O3 Bi3 2.328(10) 1_655
O3 Bi1 2.387(10) 1_655
O4 Bi4 2.326(10) 1_455
O5 Bi4 2.453(11) 4_466
O6 Bi3 2.353(11) 8_665
O6 Bi2 2.700(12) 8_665
O7 Bi3 2.575(12) 4_466
O8 Bi2 2.530(12) 6_656
O9 B1 1.36(2) 6_556
O9 Bi2 2.632(12) 1_455
O10 B1 1.42(2) 3_655
